data_4084609
loop_
_publ_author_name
'Korb, Marcus'
'Lang, Heinrich'

_publ_section_title
;
 Planar Chirality from the Chiral Pool: Diastereoselective Anionic
 Phospho-Fries Rearrangements at Ferrocene
;
_journal_issue 22
_journal_name_full Organometallics
_journal_page_first 6643
_journal_paper_doi 10.1021/om500953c
_journal_volume 33
_journal_year 2014
_chemical_absolute_configuration rmad
_chemical_formula_moiety 'C30 H37 Fe2 O4 P'
_chemical_formula_sum 'C30 H37 Fe2 O4 P'
_chemical_formula_weight 604.26
_chemical_name_systematic
;
 ?
;
_space_group_crystal_system monoclinic
_space_group_IT_number 4
_space_group_name_Hall 'P 2yb'
_space_group_name_H-M_alt 'P 1 21 1'
_symmetry_space_group_name_Hall 'P 2yb'
_symmetry_space_group_name_H-M 'P 1 21 1'
_atom_sites_solution_hydrogens geom
_audit_creation_method SHELXL-2013
_cell_angle_alpha 90
_cell_angle_beta 92.648(9)
_cell_angle_gamma 90
_cell_formula_units_Z 2
_cell_length_a 14.1041(13)
_cell_length_b 5.8359(5)
_cell_length_c 16.704(2)
_cell_measurement_reflns_used 1136
_cell_measurement_temperature 110.2(6)
_cell_measurement_theta_max 25.3810
_cell_measurement_theta_min 3.8870
_cell_volume 1373.4(2)
_computing_cell_refinement
;
CrysAlisPro, Agilent Technologies,
Version 1.171.36.28 (release 01-02-2013 CrysAlis171 .NET)
(compiled Feb  1 2013,16:14:44)
;
_computing_data_collection
;
CrysAlisPro, Agilent Technologies,
Version 1.171.36.28 (release 01-02-2013 CrysAlis171 .NET)
(compiled Feb  1 2013,16:14:44)
;
_computing_data_reduction
;
CrysAlisPro, Agilent Technologies,
Version 1.171.36.28 (release 01-02-2013 CrysAlis171 .NET)
(compiled Feb  1 2013,16:14:44)
;
_computing_structure_refinement 'SHELXL-2013 (Sheldrick, 2013)'
_computing_structure_solution 'SHELXS-2013 (Sheldrick, 2013)'
_diffrn_ambient_temperature 110.2(6)
_diffrn_measured_fraction_theta_full 0.995
_diffrn_measured_fraction_theta_max 0.995
_diffrn_measurement_device_type 'oxford gemini s'
_diffrn_measurement_method '\w scans'
_diffrn_radiation_type MoK\a
_diffrn_radiation_wavelength 0.71073
_diffrn_reflns_av_R_equivalents 0.1381
_diffrn_reflns_av_unetI/netI 0.2493
_diffrn_reflns_Laue_measured_fraction_full 0.995
_diffrn_reflns_Laue_measured_fraction_max 0.995
_diffrn_reflns_limit_h_max 14
_diffrn_reflns_limit_h_min -16
_diffrn_reflns_limit_k_max 6
_diffrn_reflns_limit_k_min -6
_diffrn_reflns_limit_l_max 19
_diffrn_reflns_limit_l_min -18
_diffrn_reflns_number 5764
_diffrn_reflns_point_group_measured_fraction_full 0.884
_diffrn_reflns_point_group_measured_fraction_max 0.884
_diffrn_reflns_theta_full 25.000
_diffrn_reflns_theta_max 24.997
_diffrn_reflns_theta_min 2.892
_diffrn_standards_decay_% 0
_diffrn_standards_interval_count 50
_diffrn_standards_interval_time 10
_diffrn_standards_number 2
_exptl_absorpt_coefficient_mu 1.149
_exptl_absorpt_correction_T_max 1.00000
_exptl_absorpt_correction_T_min 0.03517
_exptl_absorpt_correction_type multi-scan
_exptl_absorpt_process_details
;
CrysAlisPro, Agilent Technologies,
Version 1.171.36.28 (release 01-02-2013 CrysAlis171 .NET)
(compiled Feb  1 2013,16:14:44)
Empirical absorption correction using spherical harmonics,
 implemented in SCALE3 ABSPACK scaling algorithm.
;
_exptl_crystal_colour yellow
_exptl_crystal_density_diffrn 1.461
_exptl_crystal_description needle
_exptl_crystal_F_000 632
_exptl_crystal_size_max 0.4
_exptl_crystal_size_mid 0.1
_exptl_crystal_size_min 0.02
_refine_diff_density_max 1.291
_refine_diff_density_min -1.310
_refine_diff_density_rms 0.130
_refine_ls_abs_structure_details
;
 Classical Flack method preferred over Parsons because s.u. lower.
;
_refine_ls_abs_structure_Flack 0.02(6)
_refine_ls_extinction_coef 0.0016(4)
_refine_ls_extinction_expression Fc^*^=kFc[1+0.001xFc^2^\l^3^/sin(2\q)]^-1/4^
_refine_ls_extinction_method SHELXL
_refine_ls_goodness_of_fit_ref 0.907
_refine_ls_hydrogen_treatment constr
_refine_ls_matrix_type full
_refine_ls_number_parameters 302
_refine_ls_number_reflns 4257
_refine_ls_number_restraints 78
_refine_ls_restrained_S_all 0.902
_refine_ls_R_factor_all 0.1476
_refine_ls_R_factor_gt 0.0908
_refine_ls_shift/su_max 0.000
_refine_ls_shift/su_mean 0.000
_refine_ls_structure_factor_coef Fsqd
_refine_ls_weighting_details 'w=1/[\s^2^(Fo^2^)] where P=(Fo^2^+2Fc^2^)/3'
_refine_ls_weighting_scheme calc
_refine_ls_wR_factor_gt 0.1454
_refine_ls_wR_factor_ref 0.1790
_reflns_Friedel_coverage 0.604
_reflns_Friedel_fraction_full 0.747
_reflns_Friedel_fraction_max 0.747
_reflns_number_gt 2235
_reflns_number_total 4257
_reflns_threshold_expression 'I > 2\s(I)'
_cod_data_source_file om500953c_si_002.cif
_cod_data_source_block MK-363
_cod_depositor_comments 'Adding full bibliography for 4084604--4084613.cif.'
_cod_database_code 4084609
_shelx_space_group_comment
;
The symmetry employed for this shelxl refinement is uniquely defined
by the following loop, which should always be used as a source of
symmetry information in preference to the above space-group names.
They are only intended as comments.
;
_shelxl_version_number 2013-4

loop_
_space_group_symop_operation_xyz
'x, y, z'
'-x, y+1/2, -z'

loop_
_atom_site_label
_atom_site_type_symbol
_atom_site_fract_x
_atom_site_fract_y
_atom_site_fract_z
_atom_site_U_iso_or_equiv
_atom_site_adp_type
_atom_site_occupancy
_atom_site_site_symmetry_order
_atom_site_calc_flag
_atom_site_refinement_flags_posn
_atom_site_refinement_flags_adp
C1 C 0.0749(6) 0.7423(16) 0.3300(6) 0.027(3) Uani 1 1 d G U
C2 C 0.0393(7) 0.5774(12) 0.3834(6) 0.025(4) Uani 1 1 d G .
H2 H 0.0604 0.4271 0.3895 0.030 Uiso 1 1 calc R U
C3 C -0.0341(6) 0.6822(18) 0.4258(5) 0.029(4) Uani 1 1 d G .
H3 H -0.0695 0.6126 0.4646 0.035 Uiso 1 1 calc R U
C4 C -0.0438(6) 0.9119(16) 0.3987(6) 0.036(4) Uani 1 1 d G .
H4 H -0.0867 1.0192 0.4166 0.043 Uiso 1 1 calc R U
C5 C 0.0236(8) 0.9491(13) 0.3394(6) 0.035(4) Uani 1 1 d G .
H5 H 0.0325 1.0850 0.3117 0.042 Uiso 1 1 calc R U
C6 C -0.0818(7) 0.6664(19) 0.1818(6) 0.038(4) Uani 1 1 d G .
H6 H -0.0376 0.7081 0.1449 0.046 Uiso 1 1 calc R U
C7 C -0.0916(7) 0.4460(15) 0.2165(6) 0.041(5) Uani 1 1 d G .
H7 H -0.0548 0.3179 0.2062 0.049 Uiso 1 1 calc R U
C8 C -0.1673(8) 0.4554(17) 0.2695(6) 0.040(5) Uani 1 1 d G .
H8 H -0.1888 0.3346 0.3002 0.048 Uiso 1 1 calc R U
C9 C -0.2043(7) 0.682(2) 0.2677(6) 0.035(4) Uani 1 1 d G .
H9 H -0.2544 0.7351 0.2969 0.042 Uiso 1 1 calc R U
C10 C -0.1515(8) 0.8121(14) 0.2135(6) 0.037(4) Uani 1 1 d G .
H10 H -0.1610 0.9659 0.2009 0.044 Uiso 1 1 calc R U
C11 C 0.2015(7) 0.6512(16) 0.1110(5) 0.026(3) Uani 1 1 d G U
C12 C 0.1620(8) 0.8715(14) 0.0956(6) 0.036(4) Uani 1 1 d G .
H12 H 0.1671 0.9976 0.1296 0.044 Uiso 1 1 calc R U
C13 C 0.1133(7) 0.8652(15) 0.0193(7) 0.044(5) Uani 1 1 d G .
H13 H 0.0809 0.9866 -0.0055 0.052 Uiso 1 1 calc R U
C14 C 0.1227(7) 0.6412(18) -0.0124(5) 0.036(5) Uani 1 1 d G .
H14 H 0.0976 0.5900 -0.0617 0.044 Uiso 1 1 calc R U
C15 C 0.1773(7) 0.5089(12) 0.0442(6) 0.027(4) Uani 1 1 d G .
H15 H 0.1942 0.3559 0.0386 0.033 Uiso 1 1 calc R U
C16 C 0.3980(8) 0.8080(19) 0.0254(6) 0.044(5) Uani 1 1 d G .
H16 H 0.4337 0.7676 0.0715 0.053 Uiso 1 1 calc R U
C17 C 0.3578(8) 1.0268(16) 0.0085(7) 0.042(5) Uani 1 1 d G .
H17 H 0.3625 1.1548 0.0416 0.050 Uiso 1 1 calc R U
C18 C 0.3091(7) 1.0156(17) -0.0677(7) 0.035(4) Uani 1 1 d G .
H18 H 0.2764 1.1352 -0.0933 0.043 Uiso 1 1 calc R U
C19 C 0.3192(8) 0.790(2) -0.0979(6) 0.046(5) Uani 1 1 d G .
H19 H 0.2943 0.7358 -0.1469 0.056 Uiso 1 1 calc R U
C20 C 0.3742(8) 0.6616(14) -0.0404(8) 0.046(5) Uani 1 1 d G .
H20 H 0.3915 0.5086 -0.0450 0.056 Uiso 1 1 calc R U
C21 C 0.3091(10) 0.222(2) 0.3373(8) 0.023(4) Uani 1 1 d . .
H21 H 0.2926 0.1159 0.2934 0.028 Uiso 1 1 calc R U
C22 C 0.4203(10) 0.235(3) 0.3515(9) 0.032(4) Uani 1 1 d . .
H22 H 0.4337 0.3495 0.3934 0.039 Uiso 1 1 calc R U
C23 C 0.4589(11) 0.010(3) 0.3822(10) 0.042(5) Uani 1 1 d . .
H23A H 0.5265 0.0244 0.3942 0.050 Uiso 1 1 calc R U
H23B H 0.4495 -0.1060 0.3410 0.050 Uiso 1 1 calc R U
C24 C 0.4090(12) -0.067(3) 0.4591(10) 0.043(5) Uani 1 1 d . .
H24A H 0.4334 -0.2159 0.4759 0.052 Uiso 1 1 calc R U
H24B H 0.4238 0.0410 0.5019 0.052 Uiso 1 1 calc R U
C25 C 0.2997(10) -0.083(2) 0.4450(9) 0.029(4) Uani 1 1 d . .
H25 H 0.2867 -0.1969 0.4027 0.035 Uiso 1 1 calc R U
C26 C 0.2634(10) 0.145(2) 0.4139(10) 0.036(4) Uani 1 1 d . .
H26A H 0.2752 0.2598 0.4550 0.043 Uiso 1 1 calc R U
H26B H 0.1953 0.1341 0.4036 0.043 Uiso 1 1 calc R U
C27 C 0.4652(13) 0.321(3) 0.2746(10) 0.047(5) Uani 1 1 d . .
H27 H 0.4301 0.4580 0.2563 0.056 Uiso 1 1 calc R U
C28 C 0.4626(14) 0.149(4) 0.2056(12) 0.086(8) Uani 1 1 d . .
H28A H 0.4975 0.0146 0.2217 0.129 Uiso 1 1 calc R U
H28B H 0.4907 0.2169 0.1600 0.129 Uiso 1 1 calc R U
H28C H 0.3979 0.1087 0.1919 0.129 Uiso 1 1 calc R U
C29 C 0.5696(11) 0.395(3) 0.2955(10) 0.054(6) Uani 1 1 d . .
H29A H 0.6067 0.2620 0.3100 0.080 Uiso 1 1 calc R U
H29B H 0.5709 0.5004 0.3396 0.080 Uiso 1 1 calc R U
H29C H 0.5954 0.4673 0.2497 0.080 Uiso 1 1 calc R U
C30 C 0.2519(11) -0.163(2) 0.5183(9) 0.036(4) Uani 1 1 d . .
H30A H 0.2438 -0.0355 0.5537 0.054 Uiso 1 1 calc R U
H30B H 0.2903 -0.2777 0.5452 0.054 Uiso 1 1 calc R U
H30C H 0.1910 -0.2265 0.5030 0.054 Uiso 1 1 calc R U
O1 O 0.1506(7) 0.7315(16) 0.2801(6) 0.0314(19) Uani 1 1 d . U
O2 O 0.2555(7) 0.5918(15) 0.1798(6) 0.0287(19) Uani 1 1 d . U
O3 O 0.2754(7) 0.4483(15) 0.3174(6) 0.026(3) Uani 1 1 d . .
O4 O 0.1336(6) 0.3108(15) 0.2331(6) 0.028(2) Uani 1 1 d . .
P1 P 0.1978(3) 0.4967(7) 0.2515(3) 0.0309(10) Uani 1 1 d . U
Fe1 Fe -0.06435(15) 0.6902(4) 0.30390(14) 0.0300(6) Uani 1 1 d . U
Fe2 Fe 0.25393(16) 0.7856(4) 0.01057(14) 0.0306(6) Uani 1 1 d . U

loop_
_atom_site_aniso_label
_atom_site_aniso_U_11
_atom_site_aniso_U_22
_atom_site_aniso_U_33
_atom_site_aniso_U_23
_atom_site_aniso_U_13
_atom_site_aniso_U_12
C1 0.022(2) 0.036(7) 0.021(6) -0.007(5) 0.000(3) -0.008(4)
C2 0.017(8) 0.029(8) 0.028(9) -0.003(7) -0.002(7) -0.012(7)
C3 0.010(8) 0.024(8) 0.053(11) 0.000(8) 0.008(7) -0.002(8)
C4 0.016(9) 0.042(10) 0.050(12) 0.005(9) 0.011(8) 0.004(8)
C5 0.028(10) 0.007(8) 0.071(13) 0.006(7) 0.015(9) -0.001(7)
C6 0.035(10) 0.031(9) 0.048(11) 0.001(9) -0.001(9) -0.007(9)
C7 0.042(12) 0.058(12) 0.023(9) -0.008(8) 0.011(8) -0.010(10)
C8 0.018(9) 0.040(11) 0.061(13) 0.003(9) 0.006(9) -0.011(9)
C9 0.025(9) 0.055(10) 0.024(9) 0.001(9) -0.017(7) 0.002(10)
C10 0.035(11) 0.034(10) 0.040(11) 0.001(8) -0.002(8) -0.001(9)
C11 0.011(6) 0.026(6) 0.043(4) 0.000(5) 0.005(3) 0.007(5)
C12 0.039(11) 0.031(9) 0.040(11) -0.008(8) 0.010(9) 0.010(8)
C13 0.011(9) 0.042(11) 0.076(15) 0.009(10) -0.017(9) 0.002(8)
C14 0.018(10) 0.036(11) 0.055(12) -0.026(8) -0.005(9) -0.001(8)
C15 0.009(8) 0.026(8) 0.048(10) -0.002(8) 0.010(7) 0.002(7)
C16 0.015(9) 0.064(12) 0.052(11) -0.012(10) -0.014(8) 0.003(10)
C17 0.022(10) 0.028(9) 0.074(14) -0.014(9) -0.002(9) -0.010(8)
C18 0.011(8) 0.037(10) 0.058(12) 0.008(9) 0.002(8) 0.006(8)
C19 0.033(11) 0.054(11) 0.053(12) 0.001(11) 0.011(9) -0.003(10)
C20 0.029(10) 0.045(11) 0.066(13) 0.006(10) 0.006(9) -0.018(10)
C21 0.023(9) 0.030(9) 0.019(7) -0.002(7) 0.011(6) -0.001(7)
C22 0.020(9) 0.048(11) 0.028(9) 0.016(8) -0.003(7) 0.001(8)
C23 0.019(9) 0.054(11) 0.053(12) -0.002(9) 0.016(8) -0.002(9)
C24 0.045(12) 0.027(9) 0.057(12) 0.010(8) -0.002(10) 0.027(9)
C25 0.009(8) 0.038(10) 0.040(11) -0.001(8) -0.009(7) 0.009(7)
C26 0.011(8) 0.036(10) 0.061(12) 0.008(9) 0.008(8) 0.014(8)
C27 0.045(12) 0.066(12) 0.029(10) 0.001(9) -0.007(9) 0.000(11)
C28 0.053(15) 0.14(2) 0.070(16) -0.015(15) 0.022(12) -0.056(15)
C29 0.024(11) 0.095(16) 0.043(12) -0.010(11) 0.011(9) -0.008(11)
C30 0.033(11) 0.029(10) 0.046(11) 0.013(8) -0.002(9) -0.002(8)
O1 0.020(2) 0.034(4) 0.040(5) -0.005(4) 0.005(3) -0.002(4)
O2 0.014(4) 0.028(5) 0.044(3) 0.004(3) 0.005(2) 0.005(3)
O3 0.022(6) 0.021(6) 0.037(6) 0.009(5) 0.014(5) 0.000(5)
O4 0.011(5) 0.024(5) 0.050(7) 0.002(5) 0.005(5) 0.004(5)
P1 0.024(2) 0.026(2) 0.043(2) 0.0007(18) 0.0057(19) -0.0041(18)
Fe1 0.0185(11) 0.0327(12) 0.0386(14) -0.0001(11) 0.0010(11) -0.0005(11)
Fe2 0.0190(13) 0.0305(12) 0.0424(14) 0.0015(11) 0.0011(11) -0.0018(11)

loop_
_atom_type_symbol
_atom_type_description
_atom_type_scat_dispersion_real
_atom_type_scat_dispersion_imag
_atom_type_scat_source
C C 0.0033 0.0016 'International Tables Vol C Tables 4.2.6.8 and 6.1.1.4'
O O 0.0106 0.0060 'International Tables Vol C Tables 4.2.6.8 and 6.1.1.4'
P P 0.1023 0.0942 'International Tables Vol C Tables 4.2.6.8 and 6.1.1.4'
Fe Fe 0.3463 0.8444 'International Tables Vol C Tables 4.2.6.8 and 6.1.1.4'
H H 0.0000 0.0000 'International Tables Vol C Tables 4.2.6.8 and 6.1.1.4'

loop_
_geom_angle_atom_site_label_1
_geom_angle_atom_site_label_2
_geom_angle_atom_site_label_3
_geom_angle
O1 C1 C5 121.1(8)
O1 C1 C2 130.7(8)
C5 C1 C2 108.0
O1 C1 Fe1 129.3(8)
C5 C1 Fe1 69.8(4)
C2 C1 Fe1 70.4(4)
C3 C2 C1 108.0
C3 C2 Fe1 70.7(4)
C1 C2 Fe1 68.6(4)
C3 C2 H2 126.0
C1 C2 H2 126.0
Fe1 C2 H2 126.3
C2 C3 C4 108.0
C2 C3 Fe1 68.8(4)
C4 C3 Fe1 69.5(4)
C2 C3 H3 126.0
C4 C3 H3 126.0
Fe1 C3 H3 127.2
C5 C4 C3 108.0
C5 C4 Fe1 68.5(4)
C3 C4 Fe1 70.1(4)
C5 C4 H4 126.0
C3 C4 H4 126.0
Fe1 C4 H4 126.9
C1 C5 C4 108.0
C1 C5 Fe1 69.0(4)
C4 C5 Fe1 70.7(4)
C1 C5 H5 126.0
C4 C5 H5 126.0
Fe1 C5 H5 125.8
C7 C6 C10 108.0
C7 C6 Fe1 70.4(4)
C10 C6 Fe1 69.0(4)
C7 C6 H6 126.0
C10 C6 H6 126.0
Fe1 C6 H6 126.1
C8 C7 C6 108.0
C8 C7 Fe1 69.6(4)
C6 C7 Fe1 69.2(4)
C8 C7 H7 126.0
C6 C7 H7 126.0
Fe1 C7 H7 126.7
C9 C8 C7 108.0
C9 C8 Fe1 69.0(4)
C7 C8 Fe1 70.1(4)
C9 C8 H8 126.0
C7 C8 H8 126.0
Fe1 C8 H8 126.5
C8 C9 C10 108.0
C8 C9 Fe1 70.5(4)
C10 C9 Fe1 69.3(4)
C8 C9 H9 126.0
C10 C9 H9 126.0
Fe1 C9 H9 125.8
C9 C10 C6 108.0
C9 C10 Fe1 69.8(4)
C6 C10 Fe1 70.2(4)
C9 C10 H10 126.0
C6 C10 H10 126.0
Fe1 C10 H10 125.5
O2 C11 C12 124.8(8)
O2 C11 C15 127.2(8)
C12 C11 C15 108.0
O2 C11 Fe2 125.0(8)
C12 C11 Fe2 69.8(4)
C15 C11 Fe2 70.1(4)
C11 C12 C13 108.0
C11 C12 Fe2 69.2(4)
C13 C12 Fe2 70.4(4)
C11 C12 H12 126.0
C13 C12 H12 126.0
Fe2 C12 H12 126.0
C14 C13 C12 108.0
C14 C13 Fe2 69.9(4)
C12 C13 Fe2 68.9(4)
C14 C13 H13 126.0
C12 C13 H13 126.0
Fe2 C13 H13 126.8
C15 C14 C13 108.0
C15 C14 Fe2 69.1(4)
C13 C14 Fe2 69.6(4)
C15 C14 H14 126.0
C13 C14 H14 126.0
Fe2 C14 H14 126.9
C14 C15 C11 108.0
C14 C15 Fe2 70.3(4)
C11 C15 Fe2 69.0(4)
C14 C15 H15 126.0
C11 C15 H15 126.0
Fe2 C15 H15 126.3
C20 C16 C17 108.0
C20 C16 Fe2 70.6(4)
C17 C16 Fe2 69.3(4)
C20 C16 H16 126.0
C17 C16 H16 126.0
Fe2 C16 H16 125.6
C16 C17 C18 108.0
C16 C17 Fe2 69.9(4)
C18 C17 Fe2 70.4(4)
C16 C17 H17 126.0
C18 C17 H17 126.0
Fe2 C17 H17 125.3
C19 C18 C17 108.0
C19 C18 Fe2 70.6(4)
C17 C18 Fe2 68.9(4)
C19 C18 H18 126.0
C17 C18 H18 126.0
Fe2 C18 H18 126.1
C18 C19 C20 108.0
C18 C19 Fe2 69.1(4)
C20 C19 Fe2 69.6(4)
C18 C19 H19 126.0
C20 C19 H19 126.0
Fe2 C19 H19 126.8
C16 C20 C19 108.0
C16 C20 Fe2 68.9(4)
C19 C20 Fe2 70.2(4)
C16 C20 H20 126.0
C19 C20 H20 126.0
Fe2 C20 H20 126.5
O3 C21 C26 108.5(11)
O3 C21 C22 108.0(11)
C26 C21 C22 110.0(11)
O3 C21 H21 110.1
C26 C21 H21 110.1
C22 C21 H21 110.1
C23 C22 C27 114.4(14)
C23 C22 C21 110.6(13)
C27 C22 C21 109.5(12)
C23 C22 H22 107.3
C27 C22 H22 107.3
C21 C22 H22 107.3
C22 C23 C24 111.3(13)
C22 C23 H23A 109.4
C24 C23 H23A 109.4
C22 C23 H23B 109.4
C24 C23 H23B 109.4
H23A C23 H23B 108.0
C25 C24 C23 112.0(13)
C25 C24 H24A 109.2
C23 C24 H24A 109.2
C25 C24 H24B 109.2
C23 C24 H24B 109.2
H24A C24 H24B 107.9
C30 C25 C26 113.4(13)
C30 C25 C24 112.0(13)
C26 C25 C24 108.6(12)
C30 C25 H25 107.5
C26 C25 H25 107.5
C24 C25 H25 107.5
C25 C26 C21 113.6(12)
C25 C26 H26A 108.8
C21 C26 H26A 108.8
C25 C26 H26B 108.8
C21 C26 H26B 108.8
H26A C26 H26B 107.7
C28 C27 C22 114.6(17)
C28 C27 C29 109.8(16)
C22 C27 C29 108.9(13)
C28 C27 H27 107.7
C22 C27 H27 107.7
C29 C27 H27 107.7
C27 C28 H28A 109.5
C27 C28 H28B 109.5
H28A C28 H28B 109.5
C27 C28 H28C 109.5
H28A C28 H28C 109.5
H28B C28 H28C 109.5
C27 C29 H29A 109.5
C27 C29 H29B 109.5
H29A C29 H29B 109.5
C27 C29 H29C 109.5
H29A C29 H29C 109.5
H29B C29 H29C 109.5
C25 C30 H30A 109.5
C25 C30 H30B 109.5
H30A C30 H30B 109.5
C25 C30 H30C 109.5
H30A C30 H30C 109.5
H30B C30 H30C 109.5
C1 O1 P1 124.0(8)
C11 O2 P1 115.5(8)
C21 O3 P1 123.4(9)
O4 P1 O3 115.7(6)
O4 P1 O2 116.4(6)
O3 P1 O2 103.4(6)
O4 P1 O1 116.3(6)
O3 P1 O1 103.6(6)
O2 P1 O1 99.2(5)
C1 Fe1 C5 41.14(18)
C1 Fe1 C10 131.2(4)
C5 Fe1 C10 107.3(4)
C1 Fe1 C2 41.00(16)
C5 Fe1 C2 68.8(2)
C10 Fe1 C2 171.3(5)
C1 Fe1 C9 171.4(5)
C5 Fe1 C9 132.6(4)
C10 Fe1 C9 40.83(16)
C2 Fe1 C9 147.3(4)
C1 Fe1 C6 107.3(4)
C5 Fe1 C6 112.7(4)
C10 Fe1 C6 40.74(17)
C2 Fe1 C6 132.6(4)
C9 Fe1 C6 68.4(2)
C1 Fe1 C4 68.7(2)
C5 Fe1 C4 40.72(18)
C10 Fe1 C4 114.3(4)
C2 Fe1 C4 68.3(2)
C9 Fe1 C4 110.1(4)
C6 Fe1 C4 144.7(5)
C1 Fe1 C8 145.9(4)
C5 Fe1 C8 172.9(5)
C10 Fe1 C8 68.3(2)
C2 Fe1 C8 116.2(4)
C9 Fe1 C8 40.55(18)
C6 Fe1 C8 68.1(2)
C4 Fe1 C8 135.0(4)
C1 Fe1 C3 68.57(19)
C5 Fe1 C3 68.4(2)
C10 Fe1 C3 146.4(5)
C2 Fe1 C3 40.52(16)
C9 Fe1 C3 116.5(4)
C6 Fe1 C3 172.8(5)
C4 Fe1 C3 40.35(18)
C8 Fe1 C3 111.8(4)
C1 Fe1 C7 113.9(4)
C5 Fe1 C7 144.4(5)
C10 Fe1 C7 68.2(2)
C2 Fe1 C7 110.0(4)
C9 Fe1 C7 68.1(2)
C6 Fe1 C7 40.41(17)
C4 Fe1 C7 174.3(5)
C8 Fe1 C7 40.30(17)
C3 Fe1 C7 135.0(4)
C11 Fe2 C12 41.0(2)
C11 Fe2 C17 125.0(4)
C12 Fe2 C17 109.0(4)
C11 Fe2 C15 40.95(18)
C12 Fe2 C15 68.8(2)
C17 Fe2 C15 161.0(4)
C11 Fe2 C16 108.9(4)
C12 Fe2 C16 124.4(4)
C17 Fe2 C16 40.81(19)
C15 Fe2 C16 123.7(4)
C11 Fe2 C13 68.7(2)
C12 Fe2 C13 40.73(19)
C17 Fe2 C13 123.0(4)
C15 Fe2 C13 68.4(2)
C16 Fe2 C13 159.9(4)
C11 Fe2 C18 161.1(4)
C12 Fe2 C18 123.9(4)
C17 Fe2 C18 40.68(19)
C15 Fe2 C18 156.4(4)
C16 Fe2 C18 68.3(2)
C13 Fe2 C18 107.1(4)
C11 Fe2 C14 68.6(2)
C12 Fe2 C14 68.5(2)
C17 Fe2 C14 157.7(4)
C15 Fe2 C14 40.63(18)
C16 Fe2 C14 158.9(4)
C13 Fe2 C14 40.50(18)
C18 Fe2 C14 121.0(4)
C11 Fe2 C20 123.0(4)
C12 Fe2 C20 159.9(5)
C17 Fe2 C20 68.2(2)
C15 Fe2 C20 107.0(4)
C16 Fe2 C20 40.49(19)
C13 Fe2 C20 157.8(5)
C18 Fe2 C20 67.9(2)
C14 Fe2 C20 122.0(4)
C11 Fe2 C19 157.7(4)
C12 Fe2 C19 159.0(4)
C17 Fe2 C19 68.1(2)
C15 Fe2 C19 121.0(4)
C16 Fe2 C19 68.0(2)
C13 Fe2 C19 122.1(4)
C18 Fe2 C19 40.28(19)
C14 Fe2 C19 105.9(4)
C20 Fe2 C19 40.2(2)

loop_
_geom_bond_atom_site_label_1
_geom_bond_atom_site_label_2
_geom_bond_distance
C1 O1 1.386(12)
C1 C5 1.4200
C1 C2 1.4200
C1 Fe1 2.016(9)
C2 C3 1.4200
C2 Fe1 2.038(9)
C2 H2 0.9300
C3 C4 1.4200
C3 Fe1 2.062(10)
C3 H3 0.9300
C4 C5 1.4200
C4 Fe1 2.055(10)
C4 H4 0.9300
C5 Fe1 2.026(10)
C5 H5 0.9300
C6 C7 1.4200
C6 C10 1.4200
C6 Fe1 2.048(10)
C6 H6 0.9300
C7 C8 1.4200
C7 Fe1 2.064(9)
C7 H7 0.9300
C8 C9 1.4200
C8 Fe1 2.058(10)
C8 H8 0.9300
C9 C10 1.4200
C9 Fe1 2.039(10)
C9 H9 0.9300
C10 Fe1 2.032(9)
C10 H10 0.9300
C11 O2 1.393(11)
C11 C12 1.4200
C11 C15 1.4200
C11 Fe2 2.023(10)
C12 C13 1.4200
C12 Fe2 2.030(11)
C12 H12 0.9300
C13 C14 1.4200
C13 Fe2 2.049(10)
C13 H13 0.9300
C14 C15 1.4200
C14 Fe2 2.053(10)
C14 H14 0.9300
C15 Fe2 2.037(10)
C15 H15 0.9300
C16 C20 1.4200
C16 C17 1.4200
C16 Fe2 2.040(11)
C16 H16 0.9300
C17 C18 1.4200
C17 Fe2 2.033(11)
C17 H17 0.9300
C18 C19 1.4200
C18 Fe2 2.052(11)
C18 H18 0.9300
C19 C20 1.4200
C19 Fe2 2.071(11)
C19 H19 0.9300
C20 Fe2 2.063(11)
C20 H20 0.9300
C21 O3 1.436(16)
C21 C26 1.528(19)
C21 C22 1.577(18)
C21 H21 0.9800
C22 C23 1.50(2)
C22 C27 1.54(2)
C22 H22 0.9800
C23 C24 1.56(2)
C23 H23A 0.9700
C23 H23B 0.9700
C24 C25 1.55(2)
C24 H24A 0.9700
C24 H24B 0.9700
C25 C30 1.50(2)
C25 C26 1.507(18)
C25 H25 0.9800
C26 H26A 0.9700
C26 H26B 0.9700
C27 C28 1.53(2)
C27 C29 1.56(2)
C27 H27 0.9800
C28 H28A 0.9600
C28 H28B 0.9600
C28 H28C 0.9600
C29 H29A 0.9600
C29 H29B 0.9600
C29 H29C 0.9600
C30 H30A 0.9600
C30 H30B 0.9600
C30 H30C 0.9600
O1 P1 1.605(10)
O2 P1 1.581(11)
O3 P1 1.542(10)
O4 P1 1.437(9)

loop_
_geom_torsion_atom_site_label_1
_geom_torsion_atom_site_label_2
_geom_torsion_atom_site_label_3
_geom_torsion_atom_site_label_4
_geom_torsion
O1 C1 C2 C3 174.6(12)
C5 C1 C2 C3 0.0
Fe1 C1 C2 C3 -59.9(4)
O1 C1 C2 Fe1 -125.5(11)
C5 C1 C2 Fe1 59.9(4)
C1 C2 C3 C4 0.0
Fe1 C2 C3 C4 -58.7(4)
C1 C2 C3 Fe1 58.7(4)
C2 C3 C4 C5 0.0
Fe1 C3 C4 C5 -58.2(4)
C2 C3 C4 Fe1 58.2(4)
O1 C1 C5 C4 -175.2(11)
C2 C1 C5 C4 0.0
Fe1 C1 C5 C4 60.3(4)
O1 C1 C5 Fe1 124.5(9)
C2 C1 C5 Fe1 -60.3(4)
C3 C4 C5 C1 0.0
Fe1 C4 C5 C1 -59.2(3)
C3 C4 C5 Fe1 59.2(3)
C10 C6 C7 C8 0.0
Fe1 C6 C7 C8 59.0(4)
C10 C6 C7 Fe1 -59.0(4)
C6 C7 C8 C9 0.0
Fe1 C7 C8 C9 58.7(4)
C6 C7 C8 Fe1 -58.7(4)
C7 C8 C9 C10 0.0
Fe1 C8 C9 C10 59.4(4)
C7 C8 C9 Fe1 -59.4(4)
C8 C9 C10 C6 0.0
Fe1 C9 C10 C6 60.1(4)
C8 C9 C10 Fe1 -60.1(4)
C7 C6 C10 C9 0.0
Fe1 C6 C10 C9 -59.9(4)
C7 C6 C10 Fe1 59.9(4)
O2 C11 C12 C13 179.2(11)
C15 C11 C12 C13 0.0
Fe2 C11 C12 C13 59.9(4)
O2 C11 C12 Fe2 119.3(10)
C15 C11 C12 Fe2 -59.9(4)
C11 C12 C13 C14 0.0
Fe2 C12 C13 C14 59.2(4)
C11 C12 C13 Fe2 -59.2(4)
C12 C13 C14 C15 0.0
Fe2 C13 C14 C15 58.6(4)
C12 C13 C14 Fe2 -58.6(4)
C13 C14 C15 C11 0.0
Fe2 C14 C15 C11 58.9(4)
C13 C14 C15 Fe2 -58.9(4)
O2 C11 C15 C14 -179.1(12)
C12 C11 C15 C14 0.0
Fe2 C11 C15 C14 -59.7(4)
O2 C11 C15 Fe2 -119.4(11)
C12 C11 C15 Fe2 59.7(4)
C20 C16 C17 C18 0.0
Fe2 C16 C17 C18 -60.3(4)
C20 C16 C17 Fe2 60.3(4)
C16 C17 C18 C19 0.0
Fe2 C17 C18 C19 -60.0(4)
C16 C17 C18 Fe2 60.0(4)
C17 C18 C19 C20 0.0
Fe2 C18 C19 C20 -59.0(4)
C17 C18 C19 Fe2 59.0(4)
C17 C16 C20 C19 0.0
Fe2 C16 C20 C19 59.5(4)
C17 C16 C20 Fe2 -59.5(4)
C18 C19 C20 C16 0.0
Fe2 C19 C20 C16 -58.7(4)
C18 C19 C20 Fe2 58.7(4)
O3 C21 C22 C23 173.2(12)
C26 C21 C22 C23 54.9(17)
O3 C21 C22 C27 -59.8(17)
C26 C21 C22 C27 -178.1(13)
C27 C22 C23 C24 -179.2(14)
C21 C22 C23 C24 -55.0(17)
C22 C23 C24 C25 56.4(18)
C23 C24 C25 C30 178.6(12)
C23 C24 C25 C26 -55.4(17)
C30 C25 C26 C21 -177.7(13)
C24 C25 C26 C21 57.1(17)
O3 C21 C26 C25 -175.1(11)
C22 C21 C26 C25 -57.2(17)
C23 C22 C27 C28 53(2)
C21 C22 C27 C28 -71.4(19)
C23 C22 C27 C29 -70.1(19)
C21 C22 C27 C29 165.1(13)
C5 C1 O1 P1 -166.4(6)
C2 C1 O1 P1 19.6(15)
Fe1 C1 O1 P1 -77.9(12)
C12 C11 O2 P1 89.8(9)
C15 C11 O2 P1 -91.2(11)
Fe2 C11 O2 P1 178.2(5)
C26 C21 O3 P1 -102.0(12)
C22 C21 O3 P1 138.8(10)
C21 O3 P1 O4 24.7(13)
C21 O3 P1 O2 -103.8(10)
C21 O3 P1 O1 153.1(10)
C11 O2 P1 O4 52.2(9)
C11 O2 P1 O3 -179.8(8)
C11 O2 P1 O1 -73.4(9)
C1 O1 P1 O4 38.8(12)
C1 O1 P1 O3 -89.3(10)
C1 O1 P1 O2 164.5(9)
